data_4326159
loop_
_publ_author_name
'Rong-Jia Wei'
'Jun Tao'
'Rong-Bin Huang'
'Lan-Sun Zheng'

_publ_contact_author_address
;
Department of Chemistry
Xiamen University
Xiamen 361005
P. R. China
;
_publ_contact_author_email taojun@xmu.edu.cn
_publ_contact_author_name 'Prof. Jun Tao'
_publ_contact_author_phone 86-592-2188138
_publ_section_title
;
 Reversible and Irreversible Vapor-Induced Guest Molecule Exchange in
 Spin-Crossover Compounds
;
_journal_name_full 'Inorganic Chemistry'
_journal_page_first 8553
_journal_page_last 8564
_journal_paper_doi 10.1021/ic201142t
_journal_volume 50
_journal_year 2011
_chemical_formula_sum 'C42 H42 Fe2 N12 O S4'
_chemical_formula_weight 970.82
_chemical_name_systematic
; 
 ? 
;
_space_group_IT_number 2
_symmetry_cell_setting triclinic
_symmetry_space_group_name_Hall '-P 1'
_symmetry_space_group_name_H-M 'P -1'
_atom_sites_solution_hydrogens geom
_atom_sites_solution_primary direct
_atom_sites_solution_secondary difmap
_audit_creation_method SHELXL-97
_cell_angle_alpha 74.902(4)
_cell_angle_beta 88.762(4)
_cell_angle_gamma 76.232(4)
_cell_formula_units_Z 2
_cell_length_a 9.4637(5)
_cell_length_b 15.5046(6)
_cell_length_c 15.7993(8)
_cell_measurement_temperature 173(2)
_cell_volume 2171.90(19)
_computing_cell_refinement 'CrysAlis RED, Oxford Diffraction Ltd.'
_computing_data_collection 'CrysAlis CCD, Oxford Diffraction Ltd.'
_computing_data_reduction 'CrysAlis RED, Oxford Diffraction Ltd.'
_computing_structure_refinement 'SHELXL-97 (Sheldrick, 1997)'
_computing_structure_solution 'SHELXS-97 (Sheldrick, 1990)'
_diffrn_ambient_temperature 173(2)
_diffrn_measured_fraction_theta_full 0.999
_diffrn_measured_fraction_theta_max 0.999
_diffrn_measurement_device_type 'Oxford Gemini S Ultra'
_diffrn_radiation_monochromator graphite
_diffrn_radiation_source 'fine-focus sealed tube'
_diffrn_radiation_type MoK\a
_diffrn_radiation_wavelength 0.71073
_diffrn_reflns_av_R_equivalents 0.0325
_diffrn_reflns_av_sigmaI/netI 0.0571
_diffrn_reflns_limit_h_max 11
_diffrn_reflns_limit_h_min -11
_diffrn_reflns_limit_k_max 18
_diffrn_reflns_limit_k_min -19
_diffrn_reflns_limit_l_max 19
_diffrn_reflns_limit_l_min -17
_diffrn_reflns_number 17050
_diffrn_reflns_theta_full 26.00
_diffrn_reflns_theta_max 26.00
_diffrn_reflns_theta_min 2.77
_exptl_absorpt_coefficient_mu 0.910
_exptl_absorpt_correction_T_max 0.9559
_exptl_absorpt_correction_T_min 0.8755
_exptl_absorpt_correction_type multi-scan
_exptl_absorpt_process_details
;
CrysAlis RED, Oxford Diffraction Ltd.,
Version 1.171.32.4 (release 27-04-2006 CrysAlis171 .NET)
(compiled Apr 27 2007,17:53:11)
empirical absorption correction using spherical harmonics,
implemented in SCALE3 ABSPACK scaling algorithm.
;
_exptl_crystal_colour red
_exptl_crystal_density_diffrn 1.484
_exptl_crystal_description block-like
_exptl_crystal_F_000 1004
_exptl_crystal_size_max 0.15
_exptl_crystal_size_mid 0.10
_exptl_crystal_size_min 0.05
_refine_diff_density_max 0.711
_refine_diff_density_min -0.851
_refine_diff_density_rms 0.070
_refine_ls_extinction_method none
_refine_ls_goodness_of_fit_ref 1.029
_refine_ls_hydrogen_treatment constr
_refine_ls_matrix_type full
_refine_ls_number_parameters 550
_refine_ls_number_reflns 8538
_refine_ls_number_restraints 3
_refine_ls_restrained_S_all 1.050
_refine_ls_R_factor_all 0.0727
_refine_ls_R_factor_gt 0.0509
_refine_ls_shift/su_max 0.022
_refine_ls_shift/su_mean 0.001
_refine_ls_structure_factor_coef Fsqd
_refine_ls_weighting_details 'calc w=1/[\s^2^(Fo^2^)+(0.0416P)^2^+2.2415P] where P=(Fo^2^+2Fc^2^)/3'
_refine_ls_weighting_scheme calc
_refine_ls_wR_factor_gt 0.1077
_refine_ls_wR_factor_ref 0.1220
_reflns_number_gt 6432
_reflns_number_total 8538
_reflns_threshold_expression >2sigma(I)
_cod_data_source_file ic201142t_si_002_01.cif
_cod_data_source_block MeCNtoEtOH
_cod_original_cell_volume 2171.90(18)
_cod_database_code 4326159

loop_
_symmetry_equiv_pos_as_xyz
'x, y, z'
'-x, -y, -z'

loop_
_atom_site_label
_atom_site_type_symbol
_atom_site_fract_x
_atom_site_fract_y
_atom_site_fract_z
_atom_site_U_iso_or_equiv
_atom_site_adp_type
_atom_site_occupancy
_atom_site_symmetry_multiplicity
_atom_site_calc_flag
_atom_site_refinement_flags
Fe1 Fe 0.33076(5) 0.90584(3) 0.26015(3) 0.02774(13) Uani 1 1 d .
Fe2 Fe 0.72427(6) 0.38632(3) 0.24083(3) 0.03091(14) Uani 1 1 d .
S1 S 0.27602(12) 1.12283(7) 0.42795(7) 0.0444(3) Uani 1 1 d .
S2 S -0.00293(12) 1.13610(7) 0.05150(7) 0.0452(3) Uani 1 1 d .
S3 S 0.24848(11) 0.52799(7) 0.29853(7) 0.0463(3) Uani 1 1 d .
S4 S 0.79692(15) 0.68237(8) 0.11371(12) 0.0817(5) Uani 1 1 d .
N1 N 0.5052(3) 0.93593(18) 0.20219(18) 0.0317(7) Uani 1 1 d .
N2 N 0.4556(3) 0.79990(17) 0.34343(17) 0.0264(6) Uani 1 1 d .
N3 N 0.1585(3) 0.85796(18) 0.2984(2) 0.0342(7) Uani 1 1 d .
N4 N 0.3492(3) 0.82218(17) 0.18136(17) 0.0266(6) Uani 1 1 d .
N5 N 0.3141(3) 0.98638(19) 0.33762(19) 0.0361(7) Uani 1 1 d .
N6 N 0.2035(3) 1.00583(19) 0.1723(2) 0.0347(7) Uani 1 1 d .
N7 N 0.7996(3) 0.38727(18) 0.35488(18) 0.0307(6) Uani 1 1 d .
N8 N 0.7371(3) 0.25440(18) 0.29175(18) 0.0292(6) Uani 1 1 d .
N9 N 0.6956(4) 0.38264(19) 0.1189(2) 0.0414(8) Uani 1 1 d .
N10 N 0.9331(3) 0.34612(19) 0.21616(19) 0.0335(7) Uani 1 1 d .
N11 N 0.5212(4) 0.4268(2) 0.2652(2) 0.0401(7) Uani 1 1 d .
N12 N 0.7321(4) 0.5155(2) 0.19553(19) 0.0394(8) Uani 1 1 d .
C1 C 0.5997(5) 0.9774(3) 0.2286(3) 0.0458(10) Uani 1 1 d .
H1A H 0.5831 0.9958 0.2802 0.055 Uiso 1 1 calc R
C2 C 0.7198(5) 0.9936(3) 0.1823(3) 0.0534(11) Uani 1 1 d .
H2A H 0.7811 1.0242 0.2014 0.064 Uiso 1 1 calc R
C3 C 0.7478(5) 0.9641(3) 0.1078(3) 0.0478(10) Uani 1 1 d .
H3A H 0.8291 0.9736 0.0760 0.057 Uiso 1 1 calc R
C4 C 0.6537(4) 0.9201(2) 0.0806(2) 0.0394(9) Uani 1 1 d .
H4A H 0.6711 0.8992 0.0304 0.047 Uiso 1 1 calc R
C5 C 0.5339(4) 0.9075(2) 0.1285(2) 0.0309(8) Uani 1 1 d .
C6 C 0.4212(4) 0.8641(2) 0.1022(2) 0.0346(8) Uani 1 1 d .
H6A H 0.3492 0.9104 0.0613 0.042 Uiso 1 1 calc R
H6B H 0.4672 0.8172 0.0733 0.042 Uiso 1 1 calc R
C7 C 0.5056(4) 0.7969(2) 0.4231(2) 0.0333(8) Uani 1 1 d .
H7A H 0.4816 0.8503 0.4423 0.040 Uiso 1 1 calc R
C8 C 0.5908(4) 0.7185(2) 0.4778(2) 0.0372(8) Uani 1 1 d .
H8A H 0.6237 0.7191 0.5327 0.045 Uiso 1 1 calc R
C9 C 0.6270(4) 0.6388(2) 0.4503(2) 0.0381(9) Uani 1 1 d .
H9A H 0.6830 0.5847 0.4866 0.046 Uiso 1 1 calc R
C10 C 0.5784(4) 0.6410(2) 0.3677(2) 0.0329(8) Uani 1 1 d .
H10A H 0.6021 0.5884 0.3474 0.039 Uiso 1 1 calc R
C11 C 0.4941(3) 0.7224(2) 0.3157(2) 0.0252(7) Uani 1 1 d .
C12 C 0.4377(4) 0.7281(2) 0.2268(2) 0.0314(8) Uani 1 1 d .
H12A H 0.3781 0.6842 0.2318 0.038 Uiso 1 1 calc R
H12B H 0.5192 0.7112 0.1913 0.038 Uiso 1 1 calc R
C13 C 0.0839(5) 0.8612(2) 0.3709(3) 0.0477(11) Uani 1 1 d .
H13A H 0.1159 0.8874 0.4112 0.057 Uiso 1 1 calc R
C14 C -0.0382(5) 0.8274(3) 0.3879(4) 0.0671(15) Uani 1 1 d .
H14A H -0.0886 0.8318 0.4384 0.081 Uiso 1 1 calc R
C15 C -0.0851(5) 0.7871(3) 0.3302(4) 0.0697(16) Uani 1 1 d .
H15A H -0.1682 0.7645 0.3407 0.084 Uiso 1 1 calc R
C16 C -0.0082(4) 0.7802(3) 0.2562(3) 0.0535(12) Uani 1 1 d .
H16A H -0.0370 0.7517 0.2169 0.064 Uiso 1 1 calc R
C17 C 0.1126(4) 0.8167(2) 0.2419(3) 0.0385(9) Uani 1 1 d .
C18 C 0.1979(4) 0.8185(2) 0.1612(2) 0.0358(8) Uani 1 1 d .
H18A H 0.1999 0.7638 0.1418 0.043 Uiso 1 1 calc R
H18B H 0.1526 0.8720 0.1146 0.043 Uiso 1 1 calc R
C19 C 0.2999(4) 1.0427(2) 0.3755(2) 0.0321(8) Uani 1 1 d .
C20 C 0.1177(4) 1.0601(2) 0.1224(2) 0.0321(8) Uani 1 1 d .
C21 C 0.7263(5) 0.3898(2) 0.4279(2) 0.0380(9) Uani 1 1 d .
H21A H 0.6283 0.3893 0.4272 0.046 Uiso 1 1 calc R
C22 C 0.7898(5) 0.3933(3) 0.5042(3) 0.0481(11) Uani 1 1 d .
H22A H 0.7364 0.3947 0.5542 0.058 Uiso 1 1 calc R
C23 C 0.9340(6) 0.3947(3) 0.5042(3) 0.0552(12) Uani 1 1 d .
H23A H 0.9788 0.3999 0.5538 0.066 Uiso 1 1 calc R
C24 C 1.0125(5) 0.3885(3) 0.4310(3) 0.0504(11) Uani 1 1 d .
H24A H 1.1113 0.3870 0.4315 0.060 Uiso 1 1 calc R
C25 C 0.9425(4) 0.3846(2) 0.3566(2) 0.0358(8) Uani 1 1 d .
C26 C 1.0167(4) 0.3823(3) 0.2724(3) 0.0461(10) Uani 1 1 d .
H26A H 1.0239 0.4438 0.2414 0.055 Uiso 1 1 calc R
H26B H 1.1145 0.3433 0.2848 0.055 Uiso 1 1 calc R
C27 C 0.6356(4) 0.2168(2) 0.3368(2) 0.0380(9) Uani 1 1 d .
H27A H 0.5425 0.2539 0.3367 0.046 Uiso 1 1 calc R
C28 C 0.6625(5) 0.1259(3) 0.3832(3) 0.0442(10) Uani 1 1 d .
H28A H 0.5891 0.1021 0.4135 0.053 Uiso 1 1 calc R
C29 C 0.8002(5) 0.0707(3) 0.3840(3) 0.0484(10) Uani 1 1 d .
H29A H 0.8219 0.0092 0.4158 0.058 Uiso 1 1 calc R
C30 C 0.9052(4) 0.1081(2) 0.3369(3) 0.0421(9) Uani 1 1 d .
H30A H 0.9986 0.0719 0.3358 0.051 Uiso 1 1 calc R
C31 C 0.8707(4) 0.1994(2) 0.2916(2) 0.0307(8) Uani 1 1 d .
C33 C 0.5726(6) 0.3829(3) 0.0790(3) 0.0618(13) Uani 1 1 d .
H33A H 0.4897 0.3799 0.1113 0.074 Uiso 1 1 calc R
C34 C 0.5664(8) 0.3875(3) -0.0102(4) 0.088(2) Uani 1 1 d .
H34A H 0.4792 0.3889 -0.0372 0.105 Uiso 1 1 calc R
C35 C 0.6863(10) 0.3901(3) -0.0573(4) 0.095(3) Uani 1 1 d .
H35A H 0.6823 0.3937 -0.1170 0.114 Uiso 1 1 calc R
C36 C 0.8140(7) 0.3873(3) -0.0166(3) 0.0701(16) Uani 1 1 d .
H36A H 0.8983 0.3878 -0.0479 0.084 Uiso 1 1 calc R
C37 C 0.8162(5) 0.3837(2) 0.0717(3) 0.0478(11) Uani 1 1 d .
C38 C 0.9473(5) 0.3856(3) 0.1205(3) 0.0482(11) Uani 1 1 d .
H38A H 0.9566 0.4484 0.1099 0.058 Uiso 1 1 calc R
H38B H 1.0338 0.3499 0.1005 0.058 Uiso 1 1 calc R
C39 C 0.4066(4) 0.4677(2) 0.2796(2) 0.0357(8) Uani 1 1 d .
C40 C 0.7584(4) 0.5849(3) 0.1626(3) 0.0403(9) Uani 1 1 d .
C32 C 0.9778(4) 0.2428(2) 0.2370(3) 0.0377(9) Uani 1 1 d .
H32A H 0.9872 0.2241 0.1827 0.045 Uiso 1 1 calc R
H32B H 1.0722 0.2211 0.2680 0.045 Uiso 1 1 calc R
C41 C 0.6314(17) 0.7679(13) -0.2032(7) 0.300(11) Uani 1 1 d D
C42 C 0.621(3) 0.7958(7) -0.1207(10) 0.316(12) Uani 1 1 d D
O1 O 0.6955(12) 0.7069(12) -0.0795(11) 0.503(12) Uani 1 1 d D
H1D H 0.7215 0.7033 -0.0273 0.603 Uiso 1 1 d R

loop_
_atom_site_aniso_label
_atom_site_aniso_U_11
_atom_site_aniso_U_22
_atom_site_aniso_U_33
_atom_site_aniso_U_23
_atom_site_aniso_U_13
_atom_site_aniso_U_12
Fe1 0.0346(3) 0.0225(2) 0.0263(3) -0.00874(19) 0.0038(2) -0.0050(2)
Fe2 0.0417(3) 0.0266(3) 0.0240(3) -0.0085(2) -0.0014(2) -0.0051(2)
S1 0.0515(6) 0.0425(5) 0.0521(6) -0.0306(5) 0.0168(5) -0.0174(5)
S2 0.0507(6) 0.0370(5) 0.0417(6) -0.0102(4) -0.0068(5) 0.0018(4)
S3 0.0400(6) 0.0559(6) 0.0552(7) -0.0306(5) 0.0167(5) -0.0185(5)
S4 0.0563(8) 0.0333(6) 0.1460(14) -0.0038(7) 0.0098(8) -0.0148(5)
N1 0.0380(17) 0.0288(15) 0.0305(16) -0.0106(12) 0.0037(13) -0.0095(13)
N2 0.0296(15) 0.0266(14) 0.0256(15) -0.0122(11) 0.0057(12) -0.0064(12)
N3 0.0347(17) 0.0207(14) 0.0402(18) -0.0033(12) 0.0100(14) 0.0008(12)
N4 0.0313(16) 0.0231(14) 0.0250(15) -0.0071(11) 0.0001(12) -0.0049(12)
N5 0.0451(19) 0.0291(15) 0.0334(17) -0.0114(13) 0.0064(15) -0.0044(14)
N6 0.0428(19) 0.0273(15) 0.0347(17) -0.0112(13) 0.0035(15) -0.0063(14)
N7 0.0403(18) 0.0248(14) 0.0272(16) -0.0097(12) -0.0023(13) -0.0047(12)
N8 0.0325(16) 0.0325(15) 0.0248(15) -0.0116(12) 0.0019(13) -0.0078(13)
N9 0.063(2) 0.0271(16) 0.0310(17) -0.0089(13) -0.0110(17) -0.0026(15)
N10 0.0406(18) 0.0286(15) 0.0348(17) -0.0123(13) 0.0083(14) -0.0111(13)
N11 0.046(2) 0.0378(17) 0.0344(18) -0.0111(14) -0.0053(15) -0.0033(15)
N12 0.058(2) 0.0310(17) 0.0304(17) -0.0089(13) -0.0010(15) -0.0111(15)
C1 0.053(3) 0.053(2) 0.044(2) -0.0224(19) 0.006(2) -0.024(2)
C2 0.049(3) 0.063(3) 0.060(3) -0.021(2) 0.007(2) -0.030(2)
C3 0.043(2) 0.043(2) 0.054(3) -0.0036(19) 0.011(2) -0.0135(19)
C4 0.051(2) 0.0329(19) 0.030(2) -0.0057(15) 0.0106(18) -0.0072(17)
C5 0.039(2) 0.0239(17) 0.0264(18) -0.0048(14) 0.0040(16) -0.0033(15)
C6 0.048(2) 0.0314(18) 0.0261(18) -0.0091(14) 0.0041(17) -0.0113(16)
C7 0.040(2) 0.0332(19) 0.0305(19) -0.0161(15) 0.0026(16) -0.0079(16)
C8 0.037(2) 0.045(2) 0.030(2) -0.0141(16) -0.0044(17) -0.0065(17)
C9 0.040(2) 0.0311(19) 0.039(2) -0.0072(16) -0.0074(18) -0.0009(16)
C10 0.036(2) 0.0251(17) 0.037(2) -0.0116(15) -0.0037(16) -0.0029(15)
C11 0.0266(17) 0.0253(16) 0.0256(17) -0.0090(13) 0.0060(14) -0.0079(13)
C12 0.041(2) 0.0200(16) 0.0312(19) -0.0109(14) -0.0009(16) 0.0003(14)
C13 0.055(3) 0.0224(18) 0.053(3) -0.0015(16) 0.024(2) 0.0042(17)
C14 0.062(3) 0.033(2) 0.088(4) -0.001(2) 0.045(3) 0.004(2)
C15 0.044(3) 0.039(3) 0.115(5) -0.005(3) 0.026(3) -0.006(2)
C16 0.034(2) 0.035(2) 0.087(4) -0.009(2) 0.005(2) -0.0078(17)
C17 0.033(2) 0.0249(18) 0.053(2) -0.0063(17) 0.0014(18) -0.0024(15)
C18 0.034(2) 0.0324(19) 0.042(2) -0.0135(16) -0.0077(17) -0.0052(15)
C19 0.0324(19) 0.0318(18) 0.0320(19) -0.0087(15) 0.0062(16) -0.0079(15)
C20 0.042(2) 0.0228(17) 0.036(2) -0.0141(15) 0.0089(18) -0.0087(16)
C21 0.056(2) 0.0256(18) 0.031(2) -0.0074(15) 0.0011(18) -0.0071(17)
C22 0.082(3) 0.033(2) 0.031(2) -0.0085(16) -0.001(2) -0.016(2)
C23 0.094(4) 0.040(2) 0.033(2) -0.0070(18) -0.025(2) -0.019(2)
C24 0.058(3) 0.037(2) 0.056(3) -0.0096(19) -0.019(2) -0.0131(19)
C25 0.040(2) 0.0296(18) 0.039(2) -0.0106(16) -0.0079(17) -0.0089(16)
C26 0.040(2) 0.047(2) 0.060(3) -0.023(2) 0.003(2) -0.0186(19)
C27 0.035(2) 0.040(2) 0.043(2) -0.0199(17) 0.0076(17) -0.0064(16)
C28 0.049(2) 0.043(2) 0.050(2) -0.0214(19) 0.015(2) -0.0209(19)
C29 0.056(3) 0.028(2) 0.062(3) -0.0097(18) 0.008(2) -0.0131(19)
C30 0.039(2) 0.0290(19) 0.058(3) -0.0130(18) 0.0053(19) -0.0045(16)
C31 0.035(2) 0.0301(18) 0.0303(19) -0.0135(15) 0.0002(16) -0.0082(15)
C33 0.080(3) 0.041(2) 0.060(3) -0.021(2) -0.033(3) 0.005(2)
C34 0.137(6) 0.052(3) 0.064(4) -0.030(3) -0.065(4) 0.017(3)
C35 0.188(8) 0.041(3) 0.037(3) -0.018(2) -0.028(4) 0.020(4)
C36 0.136(5) 0.034(2) 0.032(2) -0.0105(18) 0.010(3) -0.002(3)
C37 0.084(3) 0.0246(19) 0.031(2) -0.0095(16) 0.006(2) -0.004(2)
C38 0.071(3) 0.033(2) 0.042(2) -0.0101(17) 0.027(2) -0.016(2)
C39 0.048(2) 0.0356(19) 0.0270(19) -0.0104(15) -0.0009(17) -0.0139(18)
C40 0.037(2) 0.033(2) 0.049(2) -0.0166(18) 0.0006(18) 0.0004(16)
C32 0.039(2) 0.0316(19) 0.043(2) -0.0108(16) 0.0068(18) -0.0079(16)
C41 0.286(17) 0.53(3) 0.123(9) 0.054(13) -0.051(10) -0.32(2)
C42 0.66(4) 0.106(8) 0.184(12) 0.043(8) -0.050(16) -0.184(15)
O1 0.195(11) 0.79(4) 0.61(3) -0.18(3) -0.027(15) -0.278(19)

loop_
_atom_type_symbol
_atom_type_description
_atom_type_scat_dispersion_real
_atom_type_scat_dispersion_imag
_atom_type_scat_source
C C 0.0033 0.0016 'International Tables Vol C Tables 4.2.6.8 and 6.1.1.4'
H H 0.0000 0.0000 'International Tables Vol C Tables 4.2.6.8 and 6.1.1.4'
N N 0.0061 0.0033 'International Tables Vol C Tables 4.2.6.8 and 6.1.1.4'
O O 0.0106 0.0060 'International Tables Vol C Tables 4.2.6.8 and 6.1.1.4'
S S 0.1246 0.1234 'International Tables Vol C Tables 4.2.6.8 and 6.1.1.4'
Fe Fe 0.3463 0.8444 'International Tables Vol C Tables 4.2.6.8 and 6.1.1.4'

loop_
_geom_angle_atom_site_label_1
_geom_angle_atom_site_label_2
_geom_angle_atom_site_label_3
_geom_angle
N5 Fe1 N2 94.26(12)
N5 Fe1 N6 89.61(12)
N2 Fe1 N6 175.98(11)
N5 Fe1 N1 96.43(12)
N2 Fe1 N1 89.40(12)
N6 Fe1 N1 91.23(12)
N5 Fe1 N3 97.09(12)
N2 Fe1 N3 90.40(11)
N6 Fe1 N3 88.06(12)
N1 Fe1 N3 166.46(12)
N5 Fe1 N4 179.47(12)
N2 Fe1 N4 85.21(11)
N6 Fe1 N4 90.91(11)
N1 Fe1 N4 83.52(11)
N3 Fe1 N4 82.96(12)
N11 Fe2 N7 95.13(13)
N11 Fe2 N12 89.29(13)
N7 Fe2 N12 89.07(12)
N11 Fe2 N9 97.75(14)
N7 Fe2 N9 166.80(14)
N12 Fe2 N9 88.21(12)
N11 Fe2 N8 95.41(12)
N7 Fe2 N8 86.73(11)
N12 Fe2 N8 173.95(13)
N9 Fe2 N8 94.90(11)
N11 Fe2 N10 179.31(12)
N7 Fe2 N10 84.47(12)
N12 Fe2 N10 90.15(13)
N9 Fe2 N10 82.63(14)
N8 Fe2 N10 85.13(11)
C1 N1 C5 117.6(3)
C1 N1 Fe1 128.3(3)
C5 N1 Fe1 114.1(2)
C7 N2 C11 117.9(3)
C7 N2 Fe1 127.1(2)
C11 N2 Fe1 115.1(2)
C13 N3 C17 117.8(3)
C13 N3 Fe1 128.7(3)
C17 N3 Fe1 113.5(2)
C6 N4 C18 112.5(3)
C6 N4 C12 111.0(3)
C18 N4 C12 110.4(3)
C6 N4 Fe1 106.45(19)
C18 N4 Fe1 106.1(2)
C12 N4 Fe1 110.25(19)
C19 N5 Fe1 172.3(3)
C20 N6 Fe1 173.3(3)
C21 N7 C25 118.8(3)
C21 N7 Fe2 127.8(3)
C25 N7 Fe2 113.4(2)
C27 N8 C31 117.7(3)
C27 N8 Fe2 126.9(2)
C31 N8 Fe2 114.5(2)
C33 N9 C37 118.6(4)
C33 N9 Fe2 127.7(3)
C37 N9 Fe2 113.7(3)
C38 N10 C26 112.8(3)
C38 N10 C32 109.3(3)
C26 N10 C32 111.5(3)
C38 N10 Fe2 106.8(2)
C26 N10 Fe2 106.5(2)
C32 N10 Fe2 109.7(2)
C39 N11 Fe2 166.2(3)
C40 N12 Fe2 168.1(3)
N1 C1 C2 122.6(4)
C3 C2 C1 119.1(4)
C2 C3 C4 119.0(4)
C5 C4 C3 119.3(4)
N1 C5 C4 122.3(3)
N1 C5 C6 114.3(3)
C4 C5 C6 123.4(3)
N4 C6 C5 109.5(3)
N2 C7 C8 122.9(3)
C7 C8 C9 119.2(3)
C8 C9 C10 118.7(3)
C9 C10 C11 119.2(3)
N2 C11 C10 122.1(3)
N2 C11 C12 116.5(3)
C10 C11 C12 121.3(3)
C11 C12 N4 112.9(2)
N3 C13 C14 122.5(5)
C15 C14 C13 119.5(5)
C14 C15 C16 119.5(4)
C15 C16 C17 118.4(5)
N3 C17 C16 122.3(4)
N3 C17 C18 114.7(3)
C16 C17 C18 122.9(4)
N4 C18 C17 109.0(3)
N5 C19 S1 178.7(4)
N6 C20 S2 179.5(3)
N7 C21 C22 122.8(4)
C23 C22 C21 117.9(4)
C22 C23 C24 120.2(4)
C23 C24 C25 119.1(4)
N7 C25 C24 121.1(4)
N7 C25 C26 115.7(3)
C24 C25 C26 123.2(4)
N10 C26 C25 110.2(3)
N8 C27 C28 123.0(4)
C27 C28 C29 118.8(4)
C28 C29 C30 118.8(4)
C31 C30 C29 119.4(4)
N8 C31 C30 122.3(3)
N8 C31 C32 115.9(3)
C30 C31 C32 121.8(3)
N9 C33 C34 121.0(6)
C35 C34 C33 120.1(6)
C34 C35 C36 119.3(5)
C35 C36 C37 119.2(6)
N9 C37 C36 121.8(5)
N9 C37 C38 115.1(3)
C36 C37 C38 123.1(5)
C37 C38 N10 109.1(3)
N11 C39 S3 178.1(3)
N12 C40 S4 178.5(4)
C31 C32 N10 111.9(3)
O1 C42 C41 87.5(11)

loop_
_geom_bond_atom_site_label_1
_geom_bond_atom_site_label_2
_geom_bond_distance
Fe1 N5 1.943(3)
Fe1 N2 1.960(3)
Fe1 N6 1.961(3)
Fe1 N1 1.965(3)
Fe1 N3 1.968(3)
Fe1 N4 1.997(3)
Fe2 N11 1.938(3)
Fe2 N7 1.957(3)
Fe2 N12 1.963(3)
Fe2 N9 1.968(3)
Fe2 N8 1.968(3)
Fe2 N10 1.988(3)
S1 C19 1.637(4)
S2 C20 1.635(4)
S3 C39 1.632(4)
S4 C40 1.629(4)
N1 C1 1.349(4)
N1 C5 1.350(4)
N2 C7 1.340(4)
N2 C11 1.352(4)
N3 C13 1.338(5)
N3 C17 1.357(5)
N4 C6 1.484(4)
N4 C18 1.490(4)
N4 C12 1.497(4)
N5 C19 1.162(4)
N6 C20 1.160(4)
N7 C21 1.338(4)
N7 C25 1.344(5)
N8 C27 1.338(4)
N8 C31 1.346(4)
N9 C33 1.335(5)
N9 C37 1.351(5)
N10 C38 1.491(5)
N10 C26 1.493(5)
N10 C32 1.505(4)
N11 C39 1.169(5)
N12 C40 1.149(4)
C1 C2 1.376(5)
C2 C3 1.369(6)
C3 C4 1.379(6)
C4 C5 1.374(5)
C5 C6 1.507(5)
C7 C8 1.376(5)
C8 C9 1.380(5)
C9 C10 1.382(5)
C10 C11 1.383(5)
C11 C12 1.487(5)
C13 C14 1.373(6)
C14 C15 1.366(7)
C15 C16 1.377(7)
C16 C17 1.382(5)
C17 C18 1.491(5)
C21 C22 1.376(5)
C22 C23 1.370(6)
C23 C24 1.372(6)
C24 C25 1.384(5)
C25 C26 1.495(5)
C27 C28 1.374(5)
C28 C29 1.376(6)
C29 C30 1.377(5)
C30 C31 1.373(5)
C31 C32 1.486(5)
C33 C34 1.394(7)
C34 C35 1.347(9)
C35 C36 1.368(9)
C36 C37 1.381(6)
C37 C38 1.485(6)
C41 C42 1.472(15)
C42 O1 1.381(15)
